data_1553595
loop_
_publ_author_name
'Zhang, Qian'
'Wang, Mei-Xiang'

_publ_section_title
;
 Synthesis of hydroxylated azacalix[1]arene[3]pyridines from hydrolysis of
 high valent arylcopper complexes and conversion to a double
 azacalix[1]arene[3]pyridine host molecule
;
_journal_issue 2
_journal_name_full 'Organic Chemistry Frontiers'
_journal_page_first 283
_journal_paper_doi 10.1039/C6QO00669H
_journal_volume 4
_journal_year 2017
_chemical_formula_moiety 'C50 H48 N14 O2, 2(H2 O)'
_chemical_formula_sum 'C50 H52 N14 O4'
_chemical_formula_weight 913.05
_space_group_crystal_system monoclinic
_space_group_IT_number 14
_space_group_name_Hall '-P 2ybc'
_space_group_name_H-M_alt 'P 1 21/c 1'
_atom_sites_solution_hydrogens mixed
_audit_creation_date 2016-10-06
_audit_creation_method
;
Olex2 1.2
(compiled 2016.09.09 svn.r3337 for OlexSys, GUI svn.r5227)
;
_audit_update_record
;
2016-10-29 deposited with the CCDC.
2016-11-25 downloaded from the CCDC.
;
_cell_angle_alpha 90
_cell_angle_beta 91.32(3)
_cell_angle_gamma 90
_cell_formula_units_Z 4
_cell_length_a 9.842(2)
_cell_length_b 21.609(4)
_cell_length_c 25.234(5)
_cell_measurement_reflns_used 15663
_cell_measurement_temperature 173.1500
_cell_measurement_theta_max 27.4825
_cell_measurement_theta_min 1.2408
_cell_volume 5365.2(18)
_computing_cell_refinement 'CrystalClear (Rigaku Inc., 2007)'
_computing_data_collection 'CrystalClear (Rigaku Inc., 2007)'
_computing_data_reduction 'CrystalClear (Rigaku Inc., 2007)'
_computing_molecular_graphics 'Olex2 (Dolomanov et al., 2009)'
_computing_publication_material 'Olex2 (Dolomanov et al., 2009)'
_computing_structure_refinement 'SHELXL (Sheldrick, 2014)'
_computing_structure_solution
;
'SHELXT (Sheldrick, 2014)'
;
_diffrn_ambient_temperature 173.1500
_diffrn_detector_area_resol_mean 28.5714
_diffrn_measured_fraction_theta_full 0.999
_diffrn_measured_fraction_theta_max 0.999
_diffrn_measurement_details
;
scan:
	Number of images: 360
	           Slice: -110.0000 - 70.0000
	     Image width: 0.5000
	        Exp time: 20.0000
	   Rotation axis: Omega
	           Omega: 0.0000
	             Chi: 45.0000
	             Phi: 270.0000
	             XTD: 45.0297
	          2theta: -20.0699
scan:
	Number of images: 360
	           Slice: -110.0000 - 70.0000
	     Image width: 0.5000
	        Exp time: 20.0000
	   Rotation axis: Omega
	           Omega: 0.0000
	             Chi: 45.0000
	             Phi: 90.0000
	             XTD: 45.0297
	          2theta: -20.0699
;
_diffrn_measurement_device
;
Saturn724+ (2x2 bin mode)
;
_diffrn_measurement_device_details
;
AFC10: Fixed Chi 2 circle
;
_diffrn_measurement_device_type 'MM007-HF CCD(Saturn 724+)'
_diffrn_measurement_method '\w scans at fixed \c = 45\%'
_diffrn_orient_matrix_type d*Trek
_diffrn_orient_matrix_UB_11 0.0377
_diffrn_orient_matrix_UB_12 -0.0183
_diffrn_orient_matrix_UB_13 -0.0926
_diffrn_orient_matrix_UB_21 0.0151
_diffrn_orient_matrix_UB_22 0.0437
_diffrn_orient_matrix_UB_23 -0.0025
_diffrn_orient_matrix_UB_31 0.0348
_diffrn_orient_matrix_UB_32 -0.0111
_diffrn_orient_matrix_UB_33 0.0154
_diffrn_radiation_detector CCD
_diffrn_radiation_monochromator Confocal
_diffrn_radiation_type MoK\a
_diffrn_radiation_wavelength 0.71073
_diffrn_reflns_av_R_equivalents 0.0675
_diffrn_reflns_av_unetI/netI 0.0542
_diffrn_reflns_Laue_measured_fraction_full 0.999
_diffrn_reflns_Laue_measured_fraction_max 0.999
_diffrn_reflns_limit_h_max 11
_diffrn_reflns_limit_h_min -11
_diffrn_reflns_limit_k_max 25
_diffrn_reflns_limit_k_min -25
_diffrn_reflns_limit_l_max 29
_diffrn_reflns_limit_l_min -30
_diffrn_reflns_number 37182
_diffrn_reflns_point_group_measured_fraction_full 0.999
_diffrn_reflns_point_group_measured_fraction_max 0.999
_diffrn_reflns_theta_full 25.199
_diffrn_reflns_theta_max 25.199
_diffrn_reflns_theta_min 1.614
_diffrn_source 'Rotating Anode'
_diffrn_source_current 24.0000
_diffrn_source_power 1.2000
_diffrn_source_voltage 50.0000
_exptl_absorpt_coefficient_mu 0.075
_exptl_absorpt_correction_T_max 1.0000
_exptl_absorpt_correction_T_min 0.7660
_exptl_absorpt_correction_type multi-scan
_exptl_absorpt_process_details 'CrystalClear (Rigaku Inc., 2007)'
_exptl_crystal_colour Colorless
_exptl_crystal_density_diffrn 1.130
_exptl_crystal_description rod
_exptl_crystal_F_000 1928
_exptl_crystal_size_max 0.37
_exptl_crystal_size_mid 0.05
_exptl_crystal_size_min 0.04
_refine_diff_density_max 0.200
_refine_diff_density_min -0.202
_refine_diff_density_rms 0.053
_refine_ls_extinction_method none
_refine_ls_goodness_of_fit_ref 1.208
_refine_ls_hydrogen_treatment constr
_refine_ls_matrix_type full
_refine_ls_number_parameters 623
_refine_ls_number_reflns 9650
_refine_ls_number_restraints 0
_refine_ls_restrained_S_all 1.208
_refine_ls_R_factor_all 0.1092
_refine_ls_R_factor_gt 0.0942
_refine_ls_shift/su_max 0.001
_refine_ls_shift/su_mean 0.000
_refine_ls_structure_factor_coef Fsqd
_refine_ls_weighting_details 'w=1/[\s^2^(Fo^2^)+(0.0670P)^2^+4.8984P] where P=(Fo^2^+2Fc^2^)/3'
_refine_ls_weighting_scheme calc
_refine_ls_wR_factor_gt 0.2041
_refine_ls_wR_factor_ref 0.2128
_reflns_Friedel_coverage 0.000
_reflns_number_gt 8156
_reflns_number_total 9650
_reflns_threshold_expression 'I > 2\s(I)'
_cod_data_source_file c6qo00669h2.cif
_cod_data_source_block mx4093_sq
_cod_original_cell_volume 5365.0(19)
_cod_database_code 1553595
_shelx_space_group_comment
;
The symmetry employed for this shelxl refinement is uniquely defined
by the following loop, which should always be used as a source of
symmetry information in preference to the above space-group names.
They are only intended as comments.
;
_diffrn_number_total 12615
_olex2_refinement_description
;
1. Fixed Uiso
 At 1.2 times of:
  All C(H) groups
 At 1.5 times of:
  All C(H,H,H) groups, All O(H) groups, All O(H,H) groups
2.a Riding coordinates:
 O3(H3A,H3B), O4(H4A,H4B)
2.b Aromatic/amide H refined with riding coordinates:
 C2(H2A), C6(H6), C9(H9), C10(H10), C11(H11), C15(H15), C16(H16), C17(H17),
 C21(H21), C22(H22), C23(H23), C27(H27), C31(H31), C34(H34), C35(H35), C36(H36),
  C40(H40), C41(H41), C42(H42), C46(H46), C47(H47), C48(H48)
2.c Idealised Me refined as rotating group:
 C7(H7A,H7B,H7C), C13(H13A,H13B,H13C), C19(H19A,H19B,H19C), C25(H25A,H25B,
 H25C), C32(H32A,H32B,H32C), C38(H38A,H38B,H38C), C44(H44A,H44B,H44C), C50(H50A,
 H50B,H50C)
2.d Idealised tetrahedral OH refined as rotating group:
 O1(H1), O2(H2)
;
_shelx_shelxl_version_number 2014/7
_olex2_submission_special_instructions 'No special instructions were received'

loop_
_space_group_symop_operation_xyz
'x, y, z'
'-x, y+1/2, -z+1/2'
'-x, -y, -z'
'x, -y-1/2, z-1/2'

loop_
_atom_site_label
_atom_site_type_symbol
_atom_site_fract_x
_atom_site_fract_y
_atom_site_fract_z
_atom_site_U_iso_or_equiv
_atom_site_adp_type
_atom_site_occupancy
_atom_site_site_symmetry_order
_atom_site_calc_flag
_atom_site_refinement_flags_posn
O1 O 0.5782(2) 0.27581(10) 0.77417(8) 0.0357(5) Uani 1 1 d .
H1 H 0.5795 0.2406 0.7863 0.054 Uiso 1 1 calc GR
O2 O 0.8147(2) 0.29743(11) 0.39799(9) 0.0382(6) Uani 1 1 d .
H2 H 0.8122 0.2638 0.3830 0.057 Uiso 1 1 calc GR
N1 N 0.5324(2) 0.38236(12) 0.71693(10) 0.0313(6) Uani 1 1 d .
N2 N 0.7535(3) 0.40759(12) 0.73932(10) 0.0324(6) Uani 1 1 d .
N3 N 0.9805(3) 0.42478(14) 0.75889(12) 0.0426(7) Uani 1 1 d .
N4 N 1.0546(3) 0.32278(14) 0.74942(12) 0.0421(7) Uani 1 1 d .
N5 N 1.1258(3) 0.21909(15) 0.74581(16) 0.0625(10) Uani 1 1 d .
N6 N 0.9015(3) 0.18951(13) 0.73814(11) 0.0372(7) Uani 1 1 d .
N7 N 0.6751(3) 0.16563(12) 0.72592(10) 0.0334(6) Uani 1 1 d .
N8 N 0.7137(3) 0.18213(13) 0.43713(11) 0.0381(7) Uani 1 1 d .
N9 N 0.4883(3) 0.20897(13) 0.42746(11) 0.0372(7) Uani 1 1 d .
N10 N 0.2681(3) 0.24285(15) 0.42035(14) 0.0551(9) Uani 1 1 d .
N11 N 0.3443(3) 0.34554(13) 0.41776(11) 0.0373(7) Uani 1 1 d .
N12 N 0.4226(3) 0.44734(13) 0.40948(11) 0.0371(7) Uani 1 1 d .
N13 N 0.6448(2) 0.42547(12) 0.43452(10) 0.0304(6) Uani 1 1 d .
N14 N 0.8575(3) 0.39762(12) 0.46431(10) 0.0326(6) Uani 1 1 d .
C1 C 0.6742(3) 0.27909(15) 0.61409(12) 0.0322(7) Uani 1 1 d .
C2 C 0.6202(3) 0.33003(15) 0.63993(12) 0.0316(7) Uani 1 1 d .
H2A H 0.6060 0.3665 0.6210 0.038 Uiso 1 1 calc R
C3 C 0.5871(3) 0.32833(14) 0.69258(12) 0.0292(7) Uani 1 1 d .
C4 C 0.6076(3) 0.27387(15) 0.72187(12) 0.0303(7) Uani 1 1 d .
C5 C 0.6591(3) 0.22194(14) 0.69635(12) 0.0303(7) Uani 1 1 d .
C6 C 0.6915(3) 0.22499(15) 0.64344(12) 0.0319(7) Uani 1 1 d .
H6 H 0.7259 0.1900 0.6270 0.038 Uiso 1 1 calc R
C7 C 0.3894(3) 0.38027(17) 0.73152(14) 0.0422(9) Uani 1 1 d .
H7A H 0.3410 0.3520 0.7085 0.063 Uiso 1 1 calc GR
H7B H 0.3504 0.4208 0.7280 0.063 Uiso 1 1 calc GR
H7C H 0.3829 0.3666 0.7676 0.063 Uiso 1 1 calc GR
C8 C 0.6206(3) 0.42102(15) 0.74443(12) 0.0324(7) Uani 1 1 d .
C9 C 0.5771(4) 0.47097(16) 0.77478(13) 0.0403(8) Uani 1 1 d .
H9 H 0.4852 0.4799 0.7778 0.048 Uiso 1 1 calc R
C10 C 0.6747(4) 0.50649(17) 0.79999(15) 0.0480(9) Uani 1 1 d .
H10 H 0.6482 0.5402 0.8202 0.058 Uiso 1 1 calc R
C11 C 0.8112(4) 0.49327(17) 0.79597(15) 0.0454(9) Uani 1 1 d .
H11 H 0.8775 0.5170 0.8132 0.055 Uiso 1 1 calc R
C12 C 0.8449(3) 0.44262(16) 0.76477(14) 0.0382(8) Uani 1 1 d .
C13 C 1.0764(4) 0.4395(2) 0.80203(16) 0.0582(11) Uani 1 1 d .
H13A H 1.0941 0.4831 0.8023 0.087 Uiso 1 1 calc GR
H13B H 1.1598 0.4174 0.7970 0.087 Uiso 1 1 calc GR
H13C H 1.0384 0.4275 0.8352 0.087 Uiso 1 1 calc GR
C14 C 1.0086(3) 0.37406(16) 0.72552(14) 0.0363(8) Uani 1 1 d .
C15 C 0.9893(3) 0.37833(16) 0.67128(14) 0.0391(8) Uani 1 1 d .
H15 H 0.9554 0.4144 0.6559 0.047 Uiso 1 1 calc R
C16 C 1.0210(4) 0.32801(18) 0.64052(16) 0.0475(9) Uani 1 1 d .
H16 H 1.0094 0.3297 0.6039 0.057 Uiso 1 1 calc R
C17 C 1.0705(4) 0.27490(18) 0.66473(17) 0.0496(10) Uani 1 1 d .
H17 H 1.0941 0.2406 0.6447 0.059 Uiso 1 1 calc R
C18 C 1.0838(3) 0.27413(17) 0.71876(17) 0.0464(9) Uani 1 1 d .
C19 C 1.2588(4) 0.2175(2) 0.7718(2) 0.0909(19) Uani 1 1 d .
H19A H 1.3149 0.1876 0.7546 0.136 Uiso 1 1 calc GR
H19B H 1.2494 0.2064 0.8083 0.136 Uiso 1 1 calc GR
H19C H 1.3003 0.2577 0.7696 0.136 Uiso 1 1 calc GR
C20 C 1.0283(4) 0.17499(16) 0.75563(14) 0.0422(8) Uani 1 1 d .
C21 C 1.0588(4) 0.11946(17) 0.78117(15) 0.0499(10) Uani 1 1 d .
H21 H 1.1469 0.1104 0.7928 0.060 Uiso 1 1 calc R
C22 C 0.9541(4) 0.07839(18) 0.78862(16) 0.0545(10) Uani 1 1 d .
H22 H 0.9717 0.0411 0.8058 0.065 Uiso 1 1 calc R
C23 C 0.8234(4) 0.09158(17) 0.77096(15) 0.0478(9) Uani 1 1 d .
H23 H 0.7523 0.0640 0.7761 0.057 Uiso 1 1 calc R
C24 C 0.8024(3) 0.14815(15) 0.74497(13) 0.0346(7) Uani 1 1 d .
C25 C 0.5687(4) 0.11956(16) 0.71949(15) 0.0459(9) Uani 1 1 d .
H25A H 0.4907 0.1380 0.7023 0.069 Uiso 1 1 calc GR
H25B H 0.5440 0.1042 0.7537 0.069 Uiso 1 1 calc GR
H25C H 0.6010 0.0860 0.6983 0.069 Uiso 1 1 calc GR
C26 C 0.7123(3) 0.28255(15) 0.55742(12) 0.0319(7) Uani 1 1 d .
C27 C 0.7639(3) 0.33711(15) 0.53598(12) 0.0308(7) Uani 1 1 d .
H27 H 0.7743 0.3717 0.5576 0.037 Uiso 1 1 calc R
C28 C 0.7995(3) 0.34087(15) 0.48389(12) 0.0311(7) Uani 1 1 d .
C29 C 0.7822(3) 0.28998(15) 0.44985(12) 0.0317(7) Uani 1 1 d .
C30 C 0.7319(3) 0.23515(14) 0.47077(12) 0.0309(7) Uani 1 1 d .
C31 C 0.6977(3) 0.23208(15) 0.52335(13) 0.0328(7) Uani 1 1 d .
H31 H 0.6638 0.1951 0.5365 0.039 Uiso 1 1 calc R
C32 C 0.8186(4) 0.13433(17) 0.44085(16) 0.0497(10) Uani 1 1 d .
H32A H 0.9022 0.1523 0.4537 0.075 Uiso 1 1 calc GR
H32B H 0.8319 0.1167 0.4064 0.075 Uiso 1 1 calc GR
H32C H 0.7905 0.1025 0.4648 0.075 Uiso 1 1 calc GR
C33 C 0.5828(4) 0.16550(16) 0.42157(13) 0.0382(8) Uani 1 1 d .
C34 C 0.5533(4) 0.1073(2) 0.40030(17) 0.0616(12) Uani 1 1 d .
H34 H 0.6212 0.0781 0.3952 0.074 Uiso 1 1 calc R
C35 C 0.4200(5) 0.0949(2) 0.3872(2) 0.0709(14) Uani 1 1 d .
H35 H 0.3971 0.0562 0.3735 0.085 Uiso 1 1 calc R
C36 C 0.3196(4) 0.1381(2) 0.39374(18) 0.0620(12) Uani 1 1 d .
H36 H 0.2292 0.1295 0.3852 0.074 Uiso 1 1 calc R
C37 C 0.3595(4) 0.19600(17) 0.41397(14) 0.0432(9) Uani 1 1 d .
C38 C 0.1273(5) 0.2387(3) 0.4027(3) 0.097(2) Uani 1 1 d .
H38A H 0.1223 0.2197 0.3683 0.146 Uiso 1 1 calc GR
H38B H 0.0887 0.2795 0.4007 0.146 Uiso 1 1 calc GR
H38C H 0.0775 0.2142 0.4273 0.146 Uiso 1 1 calc GR
C39 C 0.3114(3) 0.29733(17) 0.44793(15) 0.0415(9) Uani 1 1 d .
C40 C 0.3165(4) 0.29852(17) 0.50235(16) 0.0465(9) Uani 1 1 d .
H40 H 0.2933 0.2638 0.5220 0.056 Uiso 1 1 calc R
C41 C 0.3566(4) 0.35254(18) 0.52712(15) 0.0474(9) Uani 1 1 d .
H41 H 0.3605 0.3550 0.5639 0.057 Uiso 1 1 calc R
C42 C 0.3910(3) 0.40295(17) 0.49681(13) 0.0388(8) Uani 1 1 d .
H42 H 0.4177 0.4400 0.5126 0.047 Uiso 1 1 calc R
C43 C 0.3848(3) 0.39685(15) 0.44253(13) 0.0345(8) Uani 1 1 d .
C44 C 0.3293(4) 0.4667(2) 0.36715(17) 0.0588(11) Uani 1 1 d .
H44A H 0.3662 0.4558 0.3335 0.088 Uiso 1 1 calc GR
H44B H 0.3168 0.5107 0.3688 0.088 Uiso 1 1 calc GR
H44C H 0.2434 0.4464 0.3712 0.088 Uiso 1 1 calc GR
C45 C 0.5598(3) 0.46234(15) 0.40695(12) 0.0337(7) Uani 1 1 d .
C46 C 0.6043(3) 0.51272(15) 0.37743(13) 0.0369(8) Uani 1 1 d .
H46 H 0.5442 0.5368 0.3573 0.044 Uiso 1 1 calc R
C47 C 0.7422(4) 0.52522(16) 0.37953(14) 0.0414(8) Uani 1 1 d .
H47 H 0.7754 0.5588 0.3608 0.050 Uiso 1 1 calc R
C48 C 0.8316(3) 0.48901(16) 0.40879(13) 0.0378(8) Uani 1 1 d .
H48 H 0.9239 0.4982 0.4108 0.045 Uiso 1 1 calc R
C49 C 0.7779(3) 0.43777(15) 0.43537(12) 0.0306(7) Uani 1 1 d .
C50 C 1.0055(3) 0.40059(18) 0.46071(17) 0.0500(10) Uani 1 1 d .
H50A H 1.0461 0.3702 0.4838 0.075 Uiso 1 1 calc GR
H50B H 1.0364 0.4410 0.4711 0.075 Uiso 1 1 calc GR
H50C H 1.0310 0.3925 0.4249 0.075 Uiso 1 1 calc GR
O3 O 0.4427(2) 0.67502(11) 0.66368(9) 0.0440(6) Uani 1 1 d .
H3A H 0.5152 0.6686 0.6476 0.066 Uiso 1 1 d R
H3B H 0.3779 0.6755 0.6414 0.066 Uiso 1 1 d R
O4 O 0.8413(3) 0.19974(12) 0.33084(9) 0.0498(7) Uani 1 1 d .
H4A H 0.7695 0.2020 0.3123 0.075 Uiso 1 1 d R
H4B H 0.9074 0.2083 0.3117 0.075 Uiso 1 1 d R

loop_
_atom_site_aniso_label
_atom_site_aniso_U_11
_atom_site_aniso_U_22
_atom_site_aniso_U_33
_atom_site_aniso_U_23
_atom_site_aniso_U_13
_atom_site_aniso_U_12
O1 0.0400(13) 0.0385(13) 0.0290(12) 0.0064(10) 0.0080(10) 0.0016(11)
O2 0.0386(13) 0.0456(14) 0.0309(12) 0.0009(10) 0.0107(10) 0.0011(11)
N1 0.0222(13) 0.0371(15) 0.0349(14) 0.0024(12) 0.0058(11) 0.0049(11)
N2 0.0264(14) 0.0360(15) 0.0350(15) 0.0018(12) 0.0023(11) 0.0014(12)
N3 0.0273(15) 0.0550(19) 0.0453(17) -0.0007(15) -0.0015(13) 0.0009(13)
N4 0.0230(14) 0.0510(19) 0.0527(18) 0.0128(15) 0.0064(13) 0.0014(13)
N5 0.0295(17) 0.050(2) 0.107(3) 0.029(2) -0.0139(18) -0.0018(14)
N6 0.0318(15) 0.0366(16) 0.0432(16) 0.0060(13) 0.0030(12) -0.0001(12)
N7 0.0325(15) 0.0307(15) 0.0371(15) 0.0070(12) 0.0017(12) -0.0043(11)
N8 0.0349(16) 0.0418(17) 0.0381(16) -0.0058(13) 0.0066(12) 0.0042(13)
N9 0.0350(16) 0.0380(16) 0.0386(16) -0.0021(13) 0.0016(12) -0.0067(13)
N10 0.0282(16) 0.051(2) 0.085(3) -0.0127(18) -0.0105(16) -0.0056(14)
N11 0.0222(14) 0.0458(17) 0.0443(17) -0.0056(14) 0.0057(12) -0.0018(12)
N12 0.0238(14) 0.0484(17) 0.0390(16) 0.0044(13) 0.0004(11) -0.0023(12)
N13 0.0243(14) 0.0332(15) 0.0338(14) 0.0040(12) 0.0021(11) -0.0012(11)
N14 0.0233(14) 0.0357(15) 0.0390(15) 0.0067(12) 0.0043(11) -0.0008(11)
C1 0.0271(16) 0.0400(19) 0.0296(17) 0.0014(14) 0.0033(13) -0.0034(14)
C2 0.0231(16) 0.0382(18) 0.0336(17) 0.0071(14) 0.0031(13) 0.0015(13)
C3 0.0187(15) 0.0333(17) 0.0356(17) 0.0023(14) 0.0034(13) 0.0009(12)
C4 0.0197(15) 0.0424(19) 0.0289(16) 0.0048(14) 0.0006(12) -0.0025(13)
C5 0.0255(16) 0.0301(17) 0.0353(17) 0.0056(14) 0.0036(13) -0.0024(13)
C6 0.0298(17) 0.0317(17) 0.0346(17) -0.0004(14) 0.0047(14) -0.0022(13)
C7 0.0248(17) 0.051(2) 0.051(2) 0.0048(17) 0.0091(15) 0.0043(15)
C8 0.0280(17) 0.0343(18) 0.0349(17) 0.0048(14) 0.0031(14) 0.0068(14)
C9 0.0357(19) 0.041(2) 0.045(2) 0.0001(16) 0.0057(16) 0.0103(15)
C10 0.050(2) 0.041(2) 0.053(2) -0.0089(18) 0.0000(18) 0.0072(17)
C11 0.041(2) 0.039(2) 0.055(2) -0.0023(17) -0.0029(17) 0.0006(16)
C12 0.0327(18) 0.0406(19) 0.0413(19) 0.0059(16) 0.0000(15) 0.0011(15)
C13 0.034(2) 0.083(3) 0.058(3) -0.004(2) -0.0086(18) 0.003(2)
C14 0.0195(16) 0.043(2) 0.047(2) 0.0073(16) 0.0024(14) -0.0026(14)
C15 0.0310(18) 0.043(2) 0.044(2) 0.0087(16) 0.0050(15) -0.0038(15)
C16 0.0328(19) 0.061(3) 0.049(2) -0.0007(19) 0.0042(16) -0.0035(17)
C17 0.0289(19) 0.049(2) 0.071(3) -0.001(2) 0.0045(18) 0.0001(16)
C18 0.0194(17) 0.046(2) 0.073(3) 0.009(2) 0.0007(17) 0.0007(15)
C19 0.036(2) 0.082(4) 0.153(5) 0.043(4) -0.024(3) 0.003(2)
C20 0.037(2) 0.042(2) 0.048(2) 0.0050(17) 0.0024(16) 0.0068(16)
C21 0.047(2) 0.046(2) 0.057(2) 0.0088(19) -0.0028(19) 0.0171(18)
C22 0.059(3) 0.046(2) 0.059(3) 0.0177(19) 0.004(2) 0.009(2)
C23 0.046(2) 0.044(2) 0.054(2) 0.0148(18) 0.0054(18) 0.0015(17)
C24 0.0382(19) 0.0332(18) 0.0329(17) 0.0027(14) 0.0082(14) 0.0051(14)
C25 0.044(2) 0.039(2) 0.055(2) 0.0053(17) 0.0009(17) -0.0106(16)
C26 0.0253(16) 0.0392(18) 0.0313(17) 0.0023(14) 0.0007(13) 0.0025(14)
C27 0.0268(16) 0.0381(18) 0.0274(16) -0.0004(14) -0.0014(13) 0.0019(13)
C28 0.0245(16) 0.0340(18) 0.0347(17) 0.0057(14) 0.0014(13) 0.0012(13)
C29 0.0215(15) 0.0421(19) 0.0315(17) 0.0012(14) 0.0031(13) 0.0063(13)
C30 0.0291(17) 0.0331(17) 0.0309(17) -0.0030(14) 0.0045(13) 0.0042(13)
C31 0.0286(17) 0.0329(18) 0.0369(18) 0.0042(14) 0.0022(14) -0.0004(13)
C32 0.046(2) 0.044(2) 0.059(2) -0.0090(18) 0.0013(18) 0.0110(17)
C33 0.040(2) 0.040(2) 0.0348(18) -0.0026(15) 0.0051(15) -0.0028(16)
C34 0.057(3) 0.055(3) 0.073(3) -0.026(2) -0.004(2) 0.003(2)
C35 0.058(3) 0.059(3) 0.095(4) -0.036(3) -0.009(3) -0.007(2)
C36 0.045(2) 0.066(3) 0.074(3) -0.019(2) -0.008(2) -0.011(2)
C37 0.042(2) 0.045(2) 0.043(2) -0.0053(17) -0.0006(16) -0.0065(17)
C38 0.039(3) 0.085(4) 0.166(6) -0.036(4) -0.025(3) -0.007(2)
C39 0.0219(17) 0.045(2) 0.057(2) -0.0049(18) -0.0006(16) -0.0027(15)
C40 0.036(2) 0.045(2) 0.059(2) 0.0095(19) 0.0070(17) -0.0054(16)
C41 0.041(2) 0.063(3) 0.039(2) 0.0032(18) 0.0073(16) 0.0015(18)
C42 0.0318(18) 0.045(2) 0.0394(19) -0.0037(16) 0.0076(15) -0.0013(15)
C43 0.0180(15) 0.0415(19) 0.0441(19) -0.0008(16) 0.0056(14) 0.0000(14)
C44 0.034(2) 0.073(3) 0.068(3) 0.023(2) -0.0178(19) -0.0084(19)
C45 0.0282(17) 0.0404(19) 0.0326(17) -0.0047(15) 0.0049(13) -0.0027(14)
C46 0.0350(18) 0.0384(19) 0.0374(18) 0.0043(15) 0.0006(15) 0.0051(15)
C47 0.038(2) 0.038(2) 0.048(2) 0.0064(16) 0.0045(16) -0.0064(15)
C48 0.0315(18) 0.0396(19) 0.042(2) 0.0061(16) -0.0001(15) -0.0048(15)
C49 0.0263(16) 0.0357(18) 0.0298(16) -0.0033(14) 0.0013(13) -0.0006(13)
C50 0.0237(18) 0.053(2) 0.073(3) 0.016(2) 0.0015(17) -0.0060(16)
O3 0.0376(14) 0.0590(16) 0.0357(13) -0.0127(11) 0.0037(10) 0.0029(12)
O4 0.0400(14) 0.0706(18) 0.0390(14) -0.0098(13) 0.0068(11) 0.0013(13)

loop_
_atom_type_symbol
_atom_type_description
_atom_type_scat_dispersion_real
_atom_type_scat_dispersion_imag
_atom_type_scat_source
C C 0.0033 0.0016 'International Tables Vol C Tables 4.2.6.8 and 6.1.1.4'
H H 0.0000 0.0000 'International Tables Vol C Tables 4.2.6.8 and 6.1.1.4'
N N 0.0061 0.0033 'International Tables Vol C Tables 4.2.6.8 and 6.1.1.4'
O O 0.0106 0.0060 'International Tables Vol C Tables 4.2.6.8 and 6.1.1.4'

loop_
_geom_angle_atom_site_label_1
_geom_angle_atom_site_label_2
_geom_angle_atom_site_label_3
_geom_angle
C4 O1 H1 109.5
C29 O2 H2 109.5
C3 N1 C7 117.2(3)
C8 N1 C3 118.1(2)
C8 N1 C7 119.3(3)
C12 N2 C8 118.6(3)
C12 N3 C13 117.6(3)
C12 N3 C14 118.5(3)
C14 N3 C13 118.7(3)
C14 N4 C18 117.7(3)
C18 N5 C19 118.9(3)
C20 N5 C18 117.8(3)
C20 N5 C19 121.8(3)
C24 N6 C20 118.3(3)
C5 N7 C25 116.9(3)
C24 N7 C5 120.0(3)
C24 N7 C25 119.8(3)
C30 N8 C32 116.6(3)
C33 N8 C30 118.5(3)
C33 N8 C32 119.0(3)
C33 N9 C37 119.0(3)
C37 N10 C38 123.0(3)
C37 N10 C39 118.6(3)
C39 N10 C38 118.3(3)
C43 N11 C39 117.2(3)
C43 N12 C44 118.7(3)
C45 N12 C43 118.1(3)
C45 N12 C44 119.7(3)
C49 N13 C45 119.4(3)
C28 N14 C50 117.4(3)
C49 N14 C28 119.7(3)
C49 N14 C50 119.8(3)
C2 C1 C6 117.3(3)
C2 C1 C26 121.2(3)
C6 C1 C26 121.5(3)
C1 C2 H2A 118.9
C3 C2 C1 122.2(3)
C3 C2 H2A 118.9
C2 C3 N1 119.5(3)
C2 C3 C4 119.8(3)
C4 C3 N1 120.6(3)
O1 C4 C3 117.1(3)
O1 C4 C5 124.1(3)
C5 C4 C3 118.8(3)
C4 C5 N7 118.6(3)
C6 C5 N7 121.2(3)
C6 C5 C4 120.2(3)
C1 C6 H6 119.1
C5 C6 C1 121.7(3)
C5 C6 H6 119.1
N1 C7 H7A 109.5
N1 C7 H7B 109.5
N1 C7 H7C 109.5
H7A C7 H7B 109.5
H7A C7 H7C 109.5
H7B C7 H7C 109.5
N1 C8 C9 123.1(3)
N2 C8 N1 115.0(3)
N2 C8 C9 121.9(3)
C8 C9 H9 121.1
C10 C9 C8 117.7(3)
C10 C9 H9 121.1
C9 C10 H10 119.3
C9 C10 C11 121.5(3)
C11 C10 H10 119.3
C10 C11 H11 121.7
C10 C11 C12 116.7(3)
C12 C11 H11 121.7
N2 C12 N3 115.3(3)
N2 C12 C11 123.6(3)
C11 C12 N3 121.1(3)
N3 C13 H13A 109.5
N3 C13 H13B 109.5
N3 C13 H13C 109.5
H13A C13 H13B 109.5
H13A C13 H13C 109.5
H13B C13 H13C 109.5
N4 C14 N3 116.3(3)
N4 C14 C15 122.7(3)
C15 C14 N3 121.0(3)
C14 C15 H15 120.7
C16 C15 C14 118.6(3)
C16 C15 H15 120.7
C15 C16 H16 120.4
C15 C16 C17 119.3(4)
C17 C16 H16 120.4
C16 C17 H17 120.8
C18 C17 C16 118.4(4)
C18 C17 H17 120.8
N4 C18 N5 116.2(4)
N4 C18 C17 123.3(3)
C17 C18 N5 120.5(4)
N5 C19 H19A 109.5
N5 C19 H19B 109.5
N5 C19 H19C 109.5
H19A C19 H19B 109.5
H19A C19 H19C 109.5
H19B C19 H19C 109.5
N5 C20 C21 122.4(3)
N6 C20 N5 115.0(3)
N6 C20 C21 122.6(3)
C20 C21 H21 121.1
C22 C21 C20 117.7(4)
C22 C21 H21 121.1
C21 C22 H22 119.4
C21 C22 C23 121.2(4)
C23 C22 H22 119.4
C22 C23 H23 121.4
C22 C23 C24 117.2(4)
C24 C23 H23 121.4
N6 C24 N7 115.5(3)
N6 C24 C23 122.9(3)
N7 C24 C23 121.6(3)
N7 C25 H25A 109.5
N7 C25 H25B 109.5
N7 C25 H25C 109.5
H25A C25 H25B 109.5
H25A C25 H25C 109.5
H25B C25 H25C 109.5
C27 C26 C1 121.1(3)
C31 C26 C1 121.9(3)
C31 C26 C27 117.0(3)
C26 C27 H27 119.2
C28 C27 C26 121.6(3)
C28 C27 H27 119.2
C27 C28 N14 119.3(3)
C27 C28 C29 120.7(3)
C29 C28 N14 120.0(3)
O2 C29 C28 117.8(3)
O2 C29 C30 123.9(3)
C30 C29 C28 118.3(3)
C29 C30 N8 119.7(3)
C31 C30 N8 120.1(3)
C31 C30 C29 120.2(3)
C26 C31 H31 118.9
C30 C31 C26 122.1(3)
C30 C31 H31 118.9
N8 C32 H32A 109.5
N8 C32 H32B 109.5
N8 C32 H32C 109.5
H32A C32 H32B 109.5
H32A C32 H32C 109.5
H32B C32 H32C 109.5
N8 C33 C34 121.8(3)
N9 C33 N8 115.6(3)
N9 C33 C34 122.6(3)
C33 C34 H34 121.4
C35 C34 C33 117.3(4)
C35 C34 H34 121.4
C34 C35 H35 119.2
C34 C35 C36 121.7(4)
C36 C35 H35 119.2
C35 C36 H36 121.5
C35 C36 C37 117.0(4)
C37 C36 H36 121.5
N9 C37 N10 116.0(3)
N9 C37 C36 122.4(4)
N10 C37 C36 121.6(3)
N10 C38 H38A 109.5
N10 C38 H38B 109.5
N10 C38 H38C 109.5
H38A C38 H38B 109.5
H38A C38 H38C 109.5
H38B C38 H38C 109.5
N11 C39 N10 116.0(3)
N11 C39 C40 123.5(3)
C40 C39 N10 120.4(3)
C39 C40 H40 120.9
C39 C40 C41 118.2(3)
C41 C40 H40 120.9
C40 C41 H41 120.3
C42 C41 C40 119.3(3)
C42 C41 H41 120.3
C41 C42 H42 120.9
C43 C42 C41 118.1(3)
C43 C42 H42 120.9
N11 C43 N12 116.2(3)
N11 C43 C42 123.6(3)
C42 C43 N12 120.1(3)
N12 C44 H44A 109.5
N12 C44 H44B 109.5
N12 C44 H44C 109.5
H44A C44 H44B 109.5
H44A C44 H44C 109.5
H44B C44 H44C 109.5
N12 C45 C46 121.6(3)
N13 C45 N12 115.7(3)
N13 C45 C46 122.8(3)
C45 C46 H46 121.6
C47 C46 C45 116.9(3)
C47 C46 H46 121.6
C46 C47 H47 119.2
C48 C47 C46 121.5(3)
C48 C47 H47 119.2
C47 C48 H48 121.3
C47 C48 C49 117.4(3)
C49 C48 H48 121.3
N13 C49 N14 115.5(3)
N13 C49 C48 122.0(3)
N14 C49 C48 122.5(3)
N14 C50 H50A 109.5
N14 C50 H50B 109.5
N14 C50 H50C 109.5
H50A C50 H50B 109.5
H50A C50 H50C 109.5
H50B C50 H50C 109.5
H3A O3 H3B 108.7
H4A O4 H4B 108.7

loop_
_geom_bond_atom_site_label_1
_geom_bond_atom_site_label_2
_geom_bond_distance
O1 H1 0.8200
O1 C4 1.358(4)
O2 H2 0.8200
O2 C29 1.364(4)
N1 C3 1.431(4)
N1 C7 1.464(4)
N1 C8 1.380(4)
N2 C8 1.349(4)
N2 C12 1.329(4)
N3 C12 1.400(4)
N3 C13 1.459(4)
N3 C14 1.414(4)
N4 C14 1.336(4)
N4 C18 1.340(5)
N5 C18 1.428(5)
N5 C19 1.451(5)
N5 C20 1.379(5)
N6 C20 1.351(4)
N6 C24 1.337(4)
N7 C5 1.434(4)
N7 C24 1.384(4)
N7 C25 1.451(4)
N8 C30 1.435(4)
N8 C32 1.462(4)
N8 C33 1.386(4)
N9 C33 1.333(4)
N9 C37 1.335(4)
N10 C37 1.366(5)
N10 C38 1.449(5)
N10 C39 1.428(5)
N11 C39 1.335(4)
N11 C43 1.329(4)
N12 C43 1.428(4)
N12 C44 1.454(4)
N12 C45 1.391(4)
N13 C45 1.339(4)
N13 C49 1.336(4)
N14 C28 1.444(4)
N14 C49 1.369(4)
N14 C50 1.463(4)
C1 C2 1.391(4)
C1 C6 1.392(4)
C1 C26 1.489(4)
C2 H2A 0.9300
C2 C3 1.376(4)
C3 C4 1.402(4)
C4 C5 1.395(4)
C5 C6 1.382(4)
C6 H6 0.9300
C7 H7A 0.9600
C7 H7B 0.9600
C7 H7C 0.9600
C8 C9 1.397(5)
C9 H9 0.9300
C9 C10 1.374(5)
C10 H10 0.9300
C10 C11 1.379(5)
C11 H11 0.9300
C11 C12 1.393(5)
C13 H13A 0.9600
C13 H13B 0.9600
C13 H13C 0.9600
C14 C15 1.381(5)
C15 H15 0.9300
C15 C16 1.376(5)
C16 H16 0.9300
C16 C17 1.383(5)
C17 H17 0.9300
C17 C18 1.367(5)
C19 H19A 0.9600
C19 H19B 0.9600
C19 H19C 0.9600
C20 C21 1.392(5)
C21 H21 0.9300
C21 C22 1.376(6)
C22 H22 0.9300
C22 C23 1.381(5)
C23 H23 0.9300
C23 C24 1.400(5)
C25 H25A 0.9600
C25 H25B 0.9600
C25 H25C 0.9600
C26 C27 1.397(4)
C26 C31 1.394(4)
C27 H27 0.9300
C27 C28 1.371(4)
C28 C29 1.403(4)
C29 C30 1.392(4)
C30 C31 1.378(4)
C31 H31 0.9300
C32 H32A 0.9600
C32 H32B 0.9600
C32 H32C 0.9600
C33 C34 1.395(5)
C34 H34 0.9300
C34 C35 1.372(6)
C35 H35 0.9300
C35 C36 1.373(6)
C36 H36 0.9300
C36 C37 1.403(5)
C38 H38A 0.9600
C38 H38B 0.9600
C38 H38C 0.9600
C39 C40 1.373(5)
C40 H40 0.9300
C40 C41 1.378(5)
C41 H41 0.9300
C41 C42 1.378(5)
C42 H42 0.9300
C42 C43 1.376(5)
C44 H44A 0.9600
C44 H44B 0.9600
C44 H44C 0.9600
C45 C46 1.396(5)
C46 H46 0.9300
C46 C47 1.384(5)
C47 H47 0.9300
C47 C48 1.379(5)
C48 H48 0.9300
C48 C49 1.404(4)
C50 H50A 0.9600
C50 H50B 0.9600
C50 H50C 0.9600
O3 H3A 0.8400
O3 H3B 0.8401
O4 H4A 0.8399
O4 H4B 0.8399

loop_
_geom_hbond_atom_site_label_D
_geom_hbond_atom_site_label_H
_geom_hbond_atom_site_label_A
_geom_hbond_distance_DH
_geom_hbond_distance_HA
_geom_hbond_distance_DA
_geom_hbond_angle_DHA
_geom_hbond_site_symmetry_A
O1 H1 N7 0.82 2.43 2.849(3) 112.7 .
O1 H1 O3 0.82 1.91 2.695(3) 158.9 2_646
O2 H2 N8 0.82 2.45 2.867(4) 112.9 .
O2 H2 O4 0.82 1.94 2.723(3) 160.9 .
O3 H3A N11 0.84 2.20 3.002(4) 160.1 3_666
O3 H3B O2 0.84 2.20 3.002(3) 159.8 3_666
O4 H4A O1 0.84 2.15 2.976(4) 168.5 4_565
O4 H4B N4 0.84 2.26 3.011(4) 148.3 4_565

loop_
_geom_torsion_atom_site_label_1
_geom_torsion_atom_site_label_2
_geom_torsion_atom_site_label_3
_geom_torsion_atom_site_label_4
_geom_torsion
O1 C4 C5 N7 3.8(5)
O1 C4 C5 C6 -177.2(3)
O2 C29 C30 N8 0.9(5)
O2 C29 C30 C31 -178.1(3)
N1 C3 C4 O1 -2.5(4)
N1 C3 C4 C5 178.9(3)
N1 C8 C9 C10 -179.4(3)
N2 C8 C9 C10 -0.4(5)
N3 C14 C15 C16 178.6(3)
N4 C14 C15 C16 -1.2(5)
N5 C20 C21 C22 -179.5(4)
N6 C20 C21 C22 -0.1(6)
N7 C5 C6 C1 178.9(3)
N8 C30 C31 C26 -179.3(3)
N8 C33 C34 C35 178.6(4)
N9 C33 C34 C35 -2.5(6)
N10 C39 C40 C41 -178.9(3)
N11 C39 C40 C41 0.5(5)
N12 C45 C46 C47 177.2(3)
N13 C45 C46 C47 -2.8(5)
N14 C28 C29 O2 -3.5(4)
N14 C28 C29 C30 177.0(3)
C1 C2 C3 N1 179.8(3)
C1 C2 C3 C4 0.0(5)
C1 C26 C27 C28 180.0(3)
C1 C26 C31 C30 179.5(3)
C2 C1 C6 C5 -1.1(5)
C2 C1 C26 C27 34.0(4)
C2 C1 C26 C31 -145.6(3)
C2 C3 C4 O1 177.4(3)
C2 C3 C4 C5 -1.2(4)
C3 N1 C8 N2 8.5(4)
C3 N1 C8 C9 -172.4(3)
C3 C4 C5 N7 -177.7(3)
C3 C4 C5 C6 1.3(4)
C4 C5 C6 C1 -0.1(5)
C5 N7 C24 N6 6.1(4)
C5 N7 C24 C23 -175.8(3)
C6 C1 C2 C3 1.2(5)
C6 C1 C26 C27 -145.7(3)
C6 C1 C26 C31 34.7(5)
C7 N1 C3 C2 110.3(3)
C7 N1 C3 C4 -69.8(4)
C7 N1 C8 N2 161.8(3)
C7 N1 C8 C9 -19.1(5)
C8 N1 C3 C2 -95.8(3)
C8 N1 C3 C4 84.1(4)
C8 N2 C12 N3 178.1(3)
C8 N2 C12 C11 -1.0(5)
C8 C9 C10 C11 -0.5(5)
C9 C10 C11 C12 0.6(6)
C10 C11 C12 N2 0.2(5)
C10 C11 C12 N3 -178.9(3)
C12 N2 C8 N1 -179.8(3)
C12 N2 C8 C9 1.1(5)
C12 N3 C14 N4 -111.0(3)
C12 N3 C14 C15 69.1(4)
C13 N3 C12 N2 -151.6(3)
C13 N3 C12 C11 27.6(5)
C13 N3 C14 N4 42.9(4)
C13 N3 C14 C15 -137.0(4)
C14 N3 C12 N2 2.6(4)
C14 N3 C12 C11 -178.2(3)
C14 N4 C18 N5 -176.8(3)
C14 N4 C18 C17 0.9(5)
C14 C15 C16 C17 0.3(5)
C15 C16 C17 C18 1.1(5)
C16 C17 C18 N4 -1.8(5)
C16 C17 C18 N5 175.8(3)
C18 N4 C14 N3 -179.2(3)
C18 N4 C14 C15 0.7(5)
C18 N5 C20 N6 -0.1(5)
C18 N5 C20 C21 179.3(4)
C19 N5 C18 N4 -71.3(5)
C19 N5 C18 C17 111.0(5)
C19 N5 C20 N6 166.0(4)
C19 N5 C20 C21 -14.6(7)
C20 N5 C18 N4 95.3(4)
C20 N5 C18 C17 -82.5(5)
C20 N6 C24 N7 -179.6(3)
C20 N6 C24 C23 2.2(5)
C20 C21 C22 C23 0.5(6)
C21 C22 C23 C24 0.4(6)
C22 C23 C24 N6 -1.8(5)
C22 C23 C24 N7 -179.9(3)
C24 N6 C20 N5 178.2(3)
C24 N6 C20 C21 -1.2(5)
C24 N7 C5 C4 -101.8(3)
C24 N7 C5 C6 79.3(4)
C25 N7 C5 C4 98.6(4)
C25 N7 C5 C6 -80.4(4)
C25 N7 C24 N6 165.1(3)
C25 N7 C24 C23 -16.7(5)
C26 C1 C2 C3 -178.5(3)
C26 C1 C6 C5 178.5(3)
C26 C27 C28 N14 -177.5(3)
C26 C27 C28 C29 1.5(5)
C27 C26 C31 C30 -0.1(5)
C27 C28 C29 O2 177.6(3)
C27 C28 C29 C30 -1.9(4)
C28 N14 C49 N13 10.2(4)
C28 N14 C49 C48 -170.6(3)
C28 C29 C30 N8 -179.7(3)
C28 C29 C30 C31 1.3(4)
C29 C30 C31 C26 -0.4(5)
C30 N8 C33 N9 17.1(4)
C30 N8 C33 C34 -164.0(3)
C31 C26 C27 C28 -0.4(4)
C32 N8 C30 C29 100.9(4)
C32 N8 C30 C31 -80.1(4)
C32 N8 C33 N9 169.3(3)
C32 N8 C33 C34 -11.8(5)
C33 N8 C30 C29 -106.2(4)
C33 N8 C30 C31 72.8(4)
C33 N9 C37 N10 -179.2(3)
C33 N9 C37 C36 0.0(5)
C33 C34 C35 C36 1.1(7)
C34 C35 C36 C37 0.7(7)
C35 C36 C37 N9 -1.3(6)
C35 C36 C37 N10 177.8(4)
C37 N9 C33 N8 -179.1(3)
C37 N9 C33 C34 2.0(5)
C37 N10 C39 N11 99.6(4)
C37 N10 C39 C40 -80.9(5)
C38 N10 C37 N9 173.6(4)
C38 N10 C37 C36 -5.6(7)
C38 N10 C39 N11 -83.3(5)
C38 N10 C39 C40 96.1(5)
C39 N10 C37 N9 -9.5(5)
C39 N10 C37 C36 171.3(4)
C39 N11 C43 N12 178.5(3)
C39 N11 C43 C42 -1.6(5)
C39 C40 C41 C42 -0.4(5)
C40 C41 C42 C43 -0.6(5)
C41 C42 C43 N11 1.7(5)
C41 C42 C43 N12 -178.5(3)
C43 N11 C39 N10 179.9(3)
C43 N11 C39 C40 0.5(5)
C43 N12 C45 N13 2.9(4)
C43 N12 C45 C46 -177.1(3)
C44 N12 C43 N11 51.0(4)
C44 N12 C43 C42 -128.8(4)
C44 N12 C45 N13 -156.0(3)
C44 N12 C45 C46 24.0(5)
C45 N12 C43 N11 -108.0(3)
C45 N12 C43 C42 72.1(4)
C45 N13 C49 N14 -179.7(3)
C45 N13 C49 C48 1.0(5)
C45 C46 C47 C48 0.9(5)
C46 C47 C48 C49 1.7(5)
C47 C48 C49 N13 -2.7(5)
C47 C48 C49 N14 178.1(3)
C49 N13 C45 N12 -178.1(3)
C49 N13 C45 C46 1.8(5)
C49 N14 C28 C27 -101.5(3)
C49 N14 C28 C29 79.5(4)
C50 N14 C28 C27 98.4(4)
C50 N14 C28 C29 -80.5(4)
C50 N14 C49 N13 169.8(3)
C50 N14 C49 C48 -11.0(5)
